data_4021274
loop_
_publ_author_name
'Wendy A. Loughlin'
'Catherine C. Rowen'
'Peter C. Healy'

_publ_section_title
;
 Probing the Formation of Bicyclo[4.2.0]octan-1-ols
;
_journal_name_full 'Journal of Organic Chemistry'
_journal_page_first 5690
_journal_page_last 5698
_journal_paper_doi 10.1021/jo049576n
_journal_volume 69
_journal_year 2004
_chemical_formula_sum 'C30 H40 O4 S2'
_chemical_formula_weight 528.76
_space_group_IT_number 4
_symmetry_cell_setting monoclinic
_symmetry_space_group_name_Hall 'P 2yb'
_symmetry_space_group_name_H-M 'P 1 21 1'
_cell_angle_alpha 90
_cell_angle_beta 108.77(4)
_cell_angle_gamma 90
_cell_formula_units_Z 2
_cell_length_a 9.99(1)
_cell_length_b 11.47(1)
_cell_length_c 13.073(5)
_cell_measurement_temperature 295.2
_cell_volume 1417(2)
_diffrn_ambient_temperature 295.2
_exptl_crystal_density_diffrn 1.239
_cod_original_sg_symbol_H-M 'P 21'
_cod_database_code 4021274

loop_
_symmetry_equiv_pos_as_xyz
'  +x,  +y,  +z'
'  -x,1/2+y,  -z'

loop_
_atom_site_label
_atom_site_fract_x
_atom_site_fract_y
_atom_site_fract_z
_atom_site_U_iso_or_equiv
_atom_site_occupancy
_atom_site_refinement_flags
_atom_site_adp_type
_atom_site_calc_flag
_atom_site_calc_attached_atom
S -0.0176(3) 0.7194 0.3205(2) 0.051(1) 1.000 . Uani d ?
S' 0.4593(3) 0.5000 0.6840(2) 0.048(1) 1.000 . Uani d ?
O1' 0.2587(5) 0.5093(6) 0.4609(5) 0.054(2) 1.000 . Uani d ?
O1 0.1932(6) 0.7202(7) 0.5376(5) 0.062(3) 1.000 . Uani d ?
O2' 0.3662(6) 0.5957(6) 0.7020(5) 0.056(2) 1.000 . Uani d ?
O2 0.0884(7) 0.7929(7) 0.2911(5) 0.073(3) 1.000 . Uani d ?
C1' 0.3929(9) 0.5315(9) 0.4630(7) 0.037(3) 1.000 . Uani d ?
C1 0.067(1) 0.7635(9) 0.5446(7) 0.050(4) 1.000 . Uani d ?
C2' 0.3978(9) 0.6245(9) 0.3799(7) 0.045(3) 1.000 . Uani d ?
C2 0.084(1) 0.8664(9) 0.6188(8) 0.054(4) 1.000 . Uani d ?
C3' 0.349(1) 0.575(1) 0.2658(9) 0.076(5) 1.000 . Uani d ?
C3 0.108(1) 0.830(1) 0.7372(8) 0.067(4) 1.000 . Uani d ?
C4' 0.455(2) 0.476(1) 0.260(1) 0.152(9) 1.000 . Uani d ?
C4 -0.025(1) 0.767(1) 0.7467(9) 0.082(5) 1.000 . Uani d ?
C5' 0.475(1) 0.387(1) 0.339(1) 0.078(5) 1.000 . Uani d ?
C5 -0.053(1) 0.662(1) 0.6782(9) 0.074(5) 1.000 . Uani d ?
C6' 0.4754(9) 0.4213(9) 0.4516(8) 0.046(4) 1.000 . Uani d ?
C6 -0.045(1) 0.6749(8) 0.5636(8) 0.057(4) 1.000 . Uani d ?
C7' 0.6109(9) 0.4685(9) 0.5351(7) 0.046(4) 1.000 . Uani d ?
C7 -0.164(1) 0.740(1) 0.4731(7) 0.049(3) 1.000 . Uani d ?
C8' 0.510(1) 0.5566(8) 0.5742(7) 0.044(3) 1.000 . Uani d ?
C8 -0.0495(9) 0.7975(9) 0.4316(7) 0.043(3) 1.000 . Uani d ?
C11' 0.627(1) 0.521(1) 0.7901(7) 0.047(4) 1.000 . Uani d ?
C11 -0.186(1) 0.753(1) 0.2208(7) 0.047(4) 1.000 . Uani d ?
C12' 0.654(1) 0.624(1) 0.8498(8) 0.059(4) 1.000 . Uani d ?
C12 -0.212(1) 0.862(1) 0.1777(9) 0.066(4) 1.000 . Uani d ?
C13' 0.782(1) 0.638(1) 0.9295(8) 0.079(5) 1.000 . Uani d ?
C13 -0.345(1) 0.886(1) 0.0974(9) 0.081(5) 1.000 . Uani d ?
C14' 0.883(1) 0.553(1) 0.9511(8) 0.060(4) 1.000 . Uani d ?
C14 -0.446(1) 0.800(1) 0.0660(8) 0.062(4) 1.000 . Uani d ?
C15' 0.860(1) 0.452(1) 0.8914(8) 0.074(4) 1.000 . Uani d ?
C15 -0.417(1) 0.692(1) 0.1102(9) 0.081(5) 1.000 . Uani d ?
C16' 0.726(1) 0.433(1) 0.8120(8) 0.059(4) 1.000 . Uani d ?
C16 -0.284(1) 0.667(1) 0.1867(8) 0.064(4) 1.000 . Uani d ?
C17' 1.025(1) 0.569(1) 1.040(1) 0.102(5) 1.000 . Uani d ?
C17 -0.586(1) 0.826(1) -0.0201(9) 0.104(5) 1.000 . Uani d ?
H6' 0.4424 0.3558 0.4822 0.055 1.000 . Uiso c ?
H6 -0.0274 0.6009 0.5375 0.064 1.000 . Uiso c ?
H8' 0.5434 0.6347 0.5850 0.052 1.000 . Uiso c ?
H8 -0.0643 0.8796 0.4190 0.050 1.000 . Uiso c ?
H12' 0.5837 0.6837 0.8336 0.071 1.000 . Uiso c ?
H12 -0.1430 0.9211 0.2020 0.082 1.000 . Uiso c ?
H13 -0.3640 0.9613 0.0670 0.098 1.000 . Uiso c ?
H13' 0.7955 0.7104 0.9695 0.096 1.000 . Uiso c ?
H15 -0.4856 0.6311 0.0900 0.095 1.000 . Uiso c ?
H15' 0.9323 0.3948 0.9033 0.087 1.000 . Uiso c ?
H16' 0.7069 0.3620 0.7726 0.073 1.000 . Uiso c ?
H16 -0.2615 0.5908 0.2166 0.072 1.000 . Uiso c ?
H17c' 1.0614 0.4932 1.0641 0.127 1.000 . Uiso c ?
H17c -0.6603 0.7900 -0.0011 0.124 1.000 . Uiso c ?
H17a -0.5996 0.9072 -0.0259 0.124 1.000 . Uiso c ?
H17b -0.5844 0.7950 -0.0875 0.124 1.000 . Uiso c ?
H17a' 1.0892 0.6070 1.0100 0.127 1.000 . Uiso c ?
H17b' 1.0149 0.6124 1.0975 0.127 1.000 . Uiso c ?
H21 0.1639 0.9107 0.6166 0.059 1.000 . Uiso c ?
H21' 0.3371 0.6868 0.3832 0.052 1.000 . Uiso c ?
H22' 0.4956 0.6476 0.3945 0.053 1.000 . Uiso c ?
H22 0.0022 0.9161 0.5967 0.059 1.000 . Uiso c ?
H31' 0.3472 0.6328 0.2139 0.091 1.000 . Uiso c ?
H31 0.1867 0.7785 0.7591 0.081 1.000 . Uiso c ?
H32' 0.2581 0.5401 0.2495 0.091 1.000 . Uiso c ?
H32 0.1266 0.8967 0.7822 0.081 1.000 . Uiso c ?
H41' 0.4284 0.4405 0.1905 0.198 1.000 . Uiso c ?
H41 -0.0078 0.7449 0.8192 0.095 1.000 . Uiso c ?
H42' 0.5490 0.5114 0.2713 0.198 1.000 . Uiso c ?
H42 -0.1029 0.8179 0.7234 0.095 1.000 . Uiso c ?
H51' 0.5628 0.3504 0.3450 0.093 1.000 . Uiso c ?
H51 0.0133 0.6032 0.7132 0.087 1.000 . Uiso c ?
H52 -0.1459 0.6356 0.6708 0.087 1.000 . Uiso c ?
H52' 0.4000 0.3347 0.3091 0.093 1.000 . Uiso c ?
H71' 0.6612 0.4133 0.5878 0.051 1.000 . Uiso c ?
H71 -0.2247 0.6882 0.4219 0.063 1.000 . Uiso c ?
H72' 0.6740 0.5057 0.5048 0.051 1.000 . Uiso c ?
H72 -0.2165 0.7925 0.4993 0.063 1.000 . Uiso c ?

loop_
_atom_site_aniso_label
_atom_site_aniso_U_11
_atom_site_aniso_U_22
_atom_site_aniso_U_33
_atom_site_aniso_U_12
_atom_site_aniso_U_13
_atom_site_aniso_U_23
S 0.046(2) 0.058(2) 0.046(2) 0.002(2) 0.009(1) 0.006(2)
S' 0.037(2) 0.057(2) 0.050(2) 0.003(2) 0.013(1) 0.016(2)
O1' 0.028(4) 0.063(5) 0.060(5) -0.015(4) -0.002(3) 0.007(4)
O1 0.036(4) 0.079(6) 0.064(5) 0.033(4) 0.007(3) -0.001(5)
O2' 0.054(4) 0.074(6) 0.050(5) 0.019(4) 0.029(3) 0.014(4)
O2 0.057(5) 0.086(7) 0.073(6) -0.002(5) 0.018(4) 0.015(5)
C1' 0.014(5) 0.052(8) 0.042(7) -0.021(5) 0.006(4) -0.005(5)
C1 0.085(9) 0.029(8) 0.025(6) -0.015(6) 0.001(6) 0.002(5)
C2' 0.047(6) 0.051(8) 0.035(6) 0.003(5) 0.010(5) 0.007(6)
C2 0.046(6) 0.053(8) 0.058(8) -0.008(6) 0.008(5) 0.007(7)
C3' 0.084(9) 0.08(1) 0.058(9) 0.008(8) 0.006(7) 0.018(7)
C3 0.072(8) 0.08(1) 0.042(8) 0.005(7) 0.005(6) -0.007(7)
C4' 0.35(3) 0.05(1) 0.09(1) 0.06(1) 0.11(1) 0.01(1)
C4 0.10(1) 0.09(1) 0.069(9) -0.027(9) 0.048(8) 0.004(9)
C5' 0.050(7) 0.09(1) 0.09(1) 0.026(7) 0.011(7) -0.052(9)
C5 0.067(8) 0.10(1) 0.053(8) 0.005(8) 0.012(7) 0.030(9)
C6' 0.032(6) 0.053(9) 0.051(7) 0.012(6) 0.011(5) 0.011(6)
C6 0.066(8) 0.021(7) 0.071(8) -0.005(6) 0.006(7) 0.000(6)
C7' 0.034(6) 0.053(8) 0.042(6) -0.005(5) -0.001(5) 0.005(6)
C7 0.048(6) 0.051(8) 0.053(7) 0.004(6) 0.021(5) 0.001(6)
C8' 0.055(7) 0.021(6) 0.049(7) -0.003(5) 0.007(6) 0.002(5)
C8 0.032(6) 0.044(7) 0.045(7) -0.002(5) 0.004(5) 0.003(5)
C11' 0.054(7) 0.059(9) 0.029(7) -0.010(7) 0.017(5) 0.023(7)
C11 0.047(7) 0.059(9) 0.033(6) 0.003(7) 0.010(5) 0.006(6)
C12' 0.070(8) 0.054(9) 0.049(8) 0.007(7) 0.014(6) 0.004(7)
C12 0.057(8) 0.053(8) 0.069(9) -0.009(7) -0.007(7) -0.007(7)
C13' 0.10(1) 0.09(1) 0.042(7) -0.012(9) 0.013(7) -0.003(7)
C13 0.09(1) 0.044(9) 0.09(1) 0.027(8) 0.003(8) 0.009(7)
C14' 0.062(8) 0.07(1) 0.040(8) 0.014(7) 0.015(6) -0.001(7)
C14 0.047(7) 0.09(1) 0.048(8) -0.008(8) 0.013(6) -0.005(8)
C15' 0.052(8) 0.11(1) 0.045(7) 0.028(7) -0.006(6) 0.007(8)
C15 0.059(8) 0.10(1) 0.065(9) -0.028(8) -0.008(7) 0.002(9)
C16' 0.063(8) 0.061(9) 0.054(8) 0.020(7) 0.019(7) -0.011(7)
C16 0.073(8) 0.050(9) 0.055(8) -0.020(7) 0.003(6) 0.010(6)
C17' 0.052(8) 0.12(1) 0.10(1) -0.009(7) -0.020(7) -0.00(1)
C17 0.053(8) 0.17(2) 0.057(8) 0.018(8) -0.029(7) -0.016(9)

loop_
_geom_bond_atom_site_label_1
_geom_bond_atom_site_label_2
_geom_bond_distance
_geom_bond_site_symmetry_1
_geom_bond_site_symmetry_2
_geom_bond_publ_flag
S O2 1.50(1) . . ?
S C8 1.82(1) . . ?
S C11 1.81(1) . . ?
S' O2' 1.51(1) . . ?
S' C8' 1.79(1) . . ?
S' C11' 1.82(1) . . ?
O1' C1' 1.35(1) . . ?
O1 C1 1.39(2) . . ?
C1' C2' 1.54(2) . . ?
C1' C6' 1.54(2) . . ?
C1' C8' 1.57(2) . . ?
C1 C2 1.50(2) . . ?
C1 C6 1.59(2) . . ?
C1 C8 1.61(2) . . ?
C2' C3' 1.52(2) . . ?
C2' H21' 0.95 . . no
C2' H22' 0.97 . . no
C2 C3 1.55(2) . . ?
C2 H21 0.95 . . no
C2 H22 0.96 . . no
C3' C4' 1.57(3) . . ?
C3' H31' 0.95 . . no
C3' H32' 0.95 . . no
C3 C4 1.55(2) . . ?
C3 H31 0.95 . . no
C3 H32 0.95 . . no
C4' C5' 1.42(3) . . ?
C4' H41' 0.95 . . no
C4' H42' 0.99 . . no
C4 C5 1.47(2) . . ?
C4 H41 0.94 . . no
C4 H42 0.94 . . no
C5' C6' 1.52(2) . . ?
C5' H51' 0.95 . . no
C5' H52' 0.94 . . no
C5 C6 1.53(2) . . ?
C5 H51 0.95 . . no
C5 H52 0.95 . . no
C6' C7' 1.54(2) . . ?
C6' H6' 0.96 . . no
C6 C7 1.57(2) . . ?
C6 H6 0.95 . . no
C7' C8' 1.62(2) . . ?
C7' H71' 0.95 . . no
C7' H72' 0.95 . . no
C7 C8 1.56(2) . . ?
C7 H71 0.95 . . no
C7 H72 0.93 . . no
C8' H8' 0.95 . . no
C8 H8 0.96 . . no
C11' C12' 1.39(2) . . ?
C11' C16' 1.38(2) . . ?
C11 C12 1.36(2) . . ?
C11 C16 1.36(2) . . ?
C12' C13' 1.37(2) . . ?
C12' H12' 0.96 . . no
C12 C13 1.43(2) . . ?
C12 H12 0.95 . . no
C13' C14' 1.36(2) . . ?
C13' H13' 0.97 . . no
C13 C14 1.38(2) . . ?
C13 H13 0.94 . . no
C14' C15' 1.38(2) . . ?
C14' C17' 1.53(2) . . ?
C14 C15 1.36(2) . . ?
C14 C17 1.51(2) . . ?
C15' C16' 1.42(2) . . ?
C15' H15' 0.95 . . no
C15 C16 1.41(2) . . ?
C15 H15 0.95 . . no
C16' H16' 0.95 . . no
C16 H16 0.95 . . no
C17' H17c' 0.95 . . no
C17' H17a' 0.96 . . no
C17' H17b' 0.93 . . no
C17 H17c 0.95 . . no
C17 H17a 0.95 . . no
C17 H17b 0.95 . . no

loop_
_cod_related_entry_id
_cod_related_entry_database
_cod_related_entry_code
1 ChemSpider 10182387
